data_7243037
loop_
_publ_author_name
'Crespi, Ayel\'en F.'
'S\'anchez, Ver\'onica M.'
'Vega, Daniel'
'P\'erez, Ana L.'
'Brondino, Carlos D.'
'Linck, Yamila Garro'
'Hodgkinson, Paul'
'Rodr\'iguez-Castell\'on, Enrique'
'L\'azaro-Mart\'inez, Juan M.'

_publ_section_title
;
 Paramagnetic solid-state NMR assignment and novel chemical conversion of
 the aldehyde group to dihydrogen ortho ester and hemiacetal moieties in
 copper(ii)- and cobalt(ii)-pyridinecarboxaldehyde complexes
;
_journal_issue 33
_journal_name_full 'RSC Advances'
_journal_page_first 20216
_journal_page_last 20231
_journal_paper_doi 10.1039/D1RA02512K
_journal_volume 11
_journal_year 2021
_chemical_formula_sum 'C24 H20 Cl2 Co N4 O4'
_chemical_formula_weight 558.27
_space_group_crystal_system monoclinic
_space_group_IT_number 14
_space_group_name_Hall '-P 2ybc'
_space_group_name_H-M_alt 'P 1 21/c 1'
_atom_sites_solution_hydrogens geom
_audit_creation_method SHELXL-2018/3
_audit_update_record
;
2020-11-28 deposited with the CCDC.	2021-06-01 downloaded from the CCDC.
;
_cell_angle_alpha 90
_cell_angle_beta 92.41(3)
_cell_angle_gamma 90
_cell_formula_units_Z 4
_cell_length_a 7.7191(15)
_cell_length_b 36.122(7)
_cell_length_c 8.4932(17)
_cell_measurement_reflns_used 1710
_cell_measurement_temperature 293(2)
_cell_measurement_theta_max 23.35
_cell_measurement_theta_min 2.47
_cell_volume 2366.1(8)
_computing_cell_refinement 'APEX3 v2018.7-2'
_computing_data_collection 'APEX3 v2018.7-2'
_computing_data_reduction 'APEX3 v2018.7-2'
_computing_structure_refinement 'SHELXL-2018/3 (Sheldrick, 2018)'
_computing_structure_solution 'SHELXT 2014/5 (Sheldrick, 2014)'
_diffrn_ambient_temperature 293(2)
_diffrn_measured_fraction_theta_full 0.998
_diffrn_measured_fraction_theta_max 0.998
_diffrn_measurement_device_type 'Bruker D8 Quest Eco Photon detector'
_diffrn_measurement_method '\w scans'
_diffrn_radiation_type MoK\a
_diffrn_radiation_wavelength 0.71073
_diffrn_reflns_av_R_equivalents 0.1501
_diffrn_reflns_av_unetI/netI 0.1129
_diffrn_reflns_Laue_measured_fraction_full 0.998
_diffrn_reflns_Laue_measured_fraction_max 0.998
_diffrn_reflns_limit_h_max 9
_diffrn_reflns_limit_h_min -9
_diffrn_reflns_limit_k_max 42
_diffrn_reflns_limit_k_min -42
_diffrn_reflns_limit_l_max 9
_diffrn_reflns_limit_l_min -9
_diffrn_reflns_number 18330
_diffrn_reflns_point_group_measured_fraction_full 0.998
_diffrn_reflns_point_group_measured_fraction_max 0.998
_diffrn_reflns_theta_full 24.724
_diffrn_reflns_theta_max 24.724
_diffrn_reflns_theta_min 2.466
_diffrn_source 'fine focus sealed tube'
_exptl_absorpt_coefficient_mu 0.991
_exptl_absorpt_correction_T_max 0.86
_exptl_absorpt_correction_T_min 0.79
_exptl_absorpt_correction_type multi-scan
_exptl_crystal_colour red
_exptl_crystal_density_diffrn 1.567
_exptl_crystal_density_method 'not measured'
_exptl_crystal_description prism
_exptl_crystal_F_000 1140
_exptl_crystal_size_max 0.25
_exptl_crystal_size_mid 0.2
_exptl_crystal_size_min 0.15
_refine_diff_density_max 0.427
_refine_diff_density_min -0.650
_refine_diff_density_rms 0.100
_refine_ls_extinction_method none
_refine_ls_goodness_of_fit_ref 1.106
_refine_ls_hydrogen_treatment constr
_refine_ls_matrix_type full
_refine_ls_number_parameters 316
_refine_ls_number_reflns 4016
_refine_ls_number_restraints 0
_refine_ls_restrained_S_all 1.106
_refine_ls_R_factor_all 0.1276
_refine_ls_R_factor_gt 0.0650
_refine_ls_shift/su_max 0.001
_refine_ls_shift/su_mean 0.000
_refine_ls_structure_factor_coef Fsqd
_refine_ls_weighting_details 'w=1/[\s^2^(Fo^2^)+(0.0313P)^2^+6.1654P] where P=(Fo^2^+2Fc^2^)/3'
_refine_ls_weighting_scheme calc
_refine_ls_wR_factor_gt 0.1151
_refine_ls_wR_factor_ref 0.1303
_reflns_Friedel_coverage 0.000
_reflns_number_gt 2447
_reflns_number_total 4016
_reflns_threshold_expression 'I > 2\s(I)'
_cod_data_source_file d1ra02512k2.cif
_cod_data_source_block C5_0m
_cod_original_cell_volume 2366.0(8)
_cod_original_sg_symbol_H-M 'P 21/c'
_cod_database_code 7243037
_shelx_shelxl_version_number 2018/3
_shelx_space_group_comment
;
The symmetry employed for this shelxl refinement is uniquely defined
by the following loop, which should always be used as a source of
symmetry information in preference to the above space-group names.
They are only intended as comments.
;

loop_
_space_group_symop_operation_xyz
'x, y, z'
'-x, y+1/2, -z+1/2'
'-x, -y, -z'
'x, -y-1/2, z-1/2'

loop_
_atom_site_label
_atom_site_type_symbol
_atom_site_fract_x
_atom_site_fract_y
_atom_site_fract_z
_atom_site_U_iso_or_equiv
_atom_site_adp_type
_atom_site_occupancy
_atom_site_site_symmetry_order
_atom_site_calc_flag
_atom_site_refinement_flags_posn
_atom_site_refinement_flags_adp
_atom_site_refinement_flags_occupancy
_atom_site_disorder_assembly
_atom_site_disorder_group
Co1 Co 0.12216(11) 0.62507(2) 0.48542(10) 0.0175(2) Uani 1 1 d . . . . .
Cl2 Cl 0.40357(18) 0.63651(4) 0.61202(18) 0.0204(4) Uani 1 1 d . . . . .
Cl3 Cl -0.16418(19) 0.61377(4) 0.37229(18) 0.0214(4) Uani 1 1 d . . . . .
C1A C 0.0999(8) 0.54200(16) 0.3863(7) 0.0194(14) Uani 1 1 d . . . . .
H1A H -0.015710 0.546171 0.407598 0.023 Uiso 1 1 calc R U . . .
C2A C 0.1440(8) 0.50748(17) 0.3310(8) 0.0242(16) Uani 1 1 d . . . . .
H2A H 0.060134 0.489209 0.315558 0.029 Uiso 1 1 calc R U . . .
C3A C 0.3140(8) 0.50059(18) 0.2990(8) 0.0239(15) Uani 1 1 d . . . . .
H3A H 0.347968 0.477840 0.259274 0.029 Uiso 1 1 calc R U . . .
C4A C 0.4333(8) 0.52875(16) 0.3281(7) 0.0216(15) Uani 1 1 d . . . . .
C5A C 0.3791(8) 0.56254(16) 0.3810(7) 0.0192(15) Uani 1 1 d . . . . .
H5A H 0.460688 0.581264 0.396660 0.023 Uiso 1 1 calc R U . . .
C6A C 0.6238(8) 0.52370(19) 0.3041(8) 0.0256(16) Uani 1 1 d . . . . .
H6A H 0.696387 0.544027 0.320091 0.031 Uiso 1 1 calc R U . . .
N1A N 0.2112(6) 0.56973(13) 0.4114(6) 0.0184(12) Uani 1 1 d . . . . .
O1A O 0.6878(6) 0.49486(13) 0.2655(6) 0.0411(13) Uani 1 1 d . . . . .
C1B C 0.1499(8) 0.58081(17) 0.8016(7) 0.0223(15) Uani 1 1 d . . . . .
H1B H 0.263727 0.578867 0.770711 0.027 Uiso 1 1 calc R U . . .
C2B C 0.1063(8) 0.56404(17) 0.9411(8) 0.0240(16) Uani 1 1 d . . . . .
H2B H 0.189402 0.551224 1.001969 0.029 Uiso 1 1 calc R U . . .
C3B C -0.0604(8) 0.56658(17) 0.9883(8) 0.0237(16) Uani 1 1 d . . . . .
H3B H -0.092554 0.555609 1.081743 0.028 Uiso 1 1 calc R U . . .
C4B C -0.1808(8) 0.58582(17) 0.8941(7) 0.0199(15) Uani 1 1 d . . . . .
C5B C -0.1272(8) 0.60165(16) 0.7560(7) 0.0199(15) Uani 1 1 d . . . . .
H5B H -0.208658 0.614284 0.692553 0.024 Uiso 1 1 calc R U . . .
C6B C -0.3658(8) 0.58950(18) 0.9337(8) 0.0234(15) Uani 1 1 d . . . . .
H6B H -0.435654 0.605317 0.872373 0.028 Uiso 1 1 calc R U . . .
N1B N 0.0363(6) 0.59970(13) 0.7089(6) 0.0185(12) Uani 1 1 d . . . . .
O1B O -0.4310(6) 0.57334(14) 1.0399(6) 0.0408(13) Uani 1 1 d . . . . .
C1C C 0.1554(8) 0.70880(17) 0.5875(8) 0.0268(16) Uani 1 1 d . . . . .
H1C H 0.269421 0.704266 0.561870 0.032 Uiso 1 1 calc R U . . .
C2C C 0.1195(8) 0.74227(17) 0.6553(8) 0.0278(17) Uani 1 1 d . . . . .
H2C H 0.206219 0.759783 0.674382 0.033 Uiso 1 1 calc R U . . .
C3C C -0.0501(9) 0.74915(18) 0.6946(8) 0.0307(17) Uani 1 1 d . . . . .
H3C H -0.078570 0.771081 0.744723 0.037 Uiso 1 1 calc R U . . .
C4C C -0.1767(8) 0.72290(17) 0.6581(8) 0.0222(15) Uani 1 1 d . . . . .
C5C C -0.1273(8) 0.69009(17) 0.5900(7) 0.0212(15) Uani 1 1 d . . . . .
H5C H -0.212545 0.672512 0.566556 0.025 Uiso 1 1 calc R U . . .
C6C C -0.3607(9) 0.72822(18) 0.6942(9) 0.0327(18) Uani 1 1 d . . . . .
H6C H -0.438139 0.709273 0.667673 0.039 Uiso 1 1 calc R U . . .
N1C N 0.0375(6) 0.68199(13) 0.5553(6) 0.0201(12) Uani 1 1 d . . . . .
O1C O -0.4167(6) 0.75545(13) 0.7555(7) 0.0456(15) Uani 1 1 d . . . . .
C1D C 0.1031(8) 0.65503(17) 0.1392(8) 0.0226(15) Uani 1 1 d . . . . .
H1D H -0.014109 0.650465 0.151664 0.027 Uiso 1 1 calc R U . . .
C2D C 0.1529(8) 0.66858(17) -0.0058(7) 0.0226(15) Uani 1 1 d . . . . .
H2D H 0.071154 0.672873 -0.087280 0.027 Uiso 1 1 calc R U . . .
C3D C 0.3273(8) 0.67548(17) -0.0254(7) 0.0245(16) Uani 1 1 d . . . . .
H3D H 0.365374 0.684215 -0.120991 0.029 Uiso 1 1 calc R U . . .
C4D C 0.4424(8) 0.66919(16) 0.0988(7) 0.0185(15) Uani 1 1 d . . . . .
C5D C 0.3818(8) 0.65579(16) 0.2393(8) 0.0205(15) Uani 1 1 d . . . . .
H5D H 0.461281 0.651800 0.322910 0.025 Uiso 1 1 calc R U . . .
C6D C 0.6327(9) 0.67499(17) 0.0896(8) 0.0272(17) Uani 1 1 d . . . . .
H6D H 0.700444 0.673369 0.182496 0.033 Uiso 1 1 calc R U . . .
N1D N 0.2124(6) 0.64822(13) 0.2608(6) 0.0201(12) Uani 1 1 d . . . . .
O1D O 0.7045(6) 0.68161(13) -0.0300(6) 0.0358(12) Uani 1 1 d . . . . .

loop_
_atom_site_aniso_label
_atom_site_aniso_U_11
_atom_site_aniso_U_22
_atom_site_aniso_U_33
_atom_site_aniso_U_23
_atom_site_aniso_U_13
_atom_site_aniso_U_12
Co1 0.0110(4) 0.0207(4) 0.0210(5) 0.0013(4) 0.0022(3) 0.0004(4)
Cl2 0.0141(8) 0.0244(9) 0.0227(9) -0.0009(7) -0.0002(6) -0.0002(6)
Cl3 0.0148(8) 0.0251(9) 0.0243(9) 0.0012(7) 0.0012(7) -0.0004(6)
C1A 0.013(3) 0.022(4) 0.023(4) 0.001(3) 0.000(3) 0.001(3)
C2A 0.015(4) 0.025(4) 0.033(4) 0.004(3) 0.000(3) -0.011(3)
C3A 0.021(4) 0.021(4) 0.029(4) -0.002(3) 0.003(3) -0.001(3)
C4A 0.020(4) 0.021(4) 0.025(4) 0.001(3) 0.007(3) -0.001(3)
C5A 0.013(3) 0.017(3) 0.029(4) 0.003(3) 0.010(3) 0.000(3)
C6A 0.015(4) 0.031(4) 0.031(4) 0.004(3) 0.001(3) 0.003(3)
N1A 0.017(3) 0.022(3) 0.016(3) 0.003(2) 0.001(2) -0.001(2)
O1A 0.026(3) 0.035(3) 0.063(4) -0.006(3) 0.013(2) 0.012(2)
C1B 0.016(3) 0.026(4) 0.025(4) -0.001(3) 0.001(3) 0.001(3)
C2B 0.023(4) 0.025(4) 0.023(4) 0.006(3) -0.006(3) 0.002(3)
C3B 0.021(4) 0.033(4) 0.017(4) 0.004(3) 0.003(3) -0.002(3)
C4B 0.017(3) 0.023(3) 0.020(4) -0.003(3) 0.001(3) -0.001(3)
C5B 0.016(4) 0.023(4) 0.020(4) -0.005(3) 0.004(3) 0.002(3)
C6B 0.018(4) 0.031(4) 0.020(4) 0.002(3) -0.002(3) 0.001(3)
N1B 0.011(3) 0.023(3) 0.021(3) -0.001(2) 0.003(2) 0.004(2)
O1B 0.022(3) 0.061(4) 0.041(3) 0.015(3) 0.012(2) -0.001(2)
C1C 0.018(4) 0.026(4) 0.037(5) 0.009(3) 0.002(3) 0.000(3)
C2C 0.017(4) 0.020(4) 0.045(5) 0.002(3) -0.003(3) -0.004(3)
C3C 0.029(4) 0.019(4) 0.045(5) -0.003(3) 0.002(3) 0.003(3)
C4C 0.017(3) 0.023(4) 0.027(4) 0.006(3) 0.003(3) 0.003(3)
C5C 0.014(4) 0.024(4) 0.025(4) 0.006(3) -0.003(3) 0.000(3)
C6C 0.027(4) 0.020(4) 0.051(5) 0.005(4) 0.005(4) 0.004(3)
N1C 0.014(3) 0.020(3) 0.027(3) 0.006(2) 0.007(2) -0.002(2)
O1C 0.035(3) 0.028(3) 0.076(4) 0.000(3) 0.023(3) 0.011(2)
C1D 0.013(3) 0.028(4) 0.026(4) -0.004(3) 0.002(3) 0.001(3)
C2D 0.019(4) 0.032(4) 0.017(4) 0.002(3) 0.002(3) 0.000(3)
C3D 0.030(4) 0.031(4) 0.013(4) -0.003(3) 0.007(3) 0.000(3)
C4D 0.014(3) 0.019(3) 0.023(4) 0.000(3) 0.005(3) 0.006(3)
C5D 0.012(4) 0.024(4) 0.026(4) -0.001(3) 0.002(3) 0.005(3)
C6D 0.026(4) 0.025(4) 0.031(5) -0.001(3) 0.005(3) 0.004(3)
N1D 0.014(3) 0.020(3) 0.027(3) 0.000(2) 0.007(2) -0.002(2)
O1D 0.024(3) 0.053(3) 0.031(3) 0.010(2) 0.013(2) -0.002(2)

loop_
_atom_type_symbol
_atom_type_description
_atom_type_scat_dispersion_real
_atom_type_scat_dispersion_imag
_atom_type_scat_source
C C 0.0033 0.0016 'International Tables Vol C Tables 4.2.6.8 and 6.1.1.4'
H H 0.0000 0.0000 'International Tables Vol C Tables 4.2.6.8 and 6.1.1.4'
N N 0.0061 0.0033 'International Tables Vol C Tables 4.2.6.8 and 6.1.1.4'
O O 0.0106 0.0060 'International Tables Vol C Tables 4.2.6.8 and 6.1.1.4'
Cl Cl 0.1484 0.1585 'International Tables Vol C Tables 4.2.6.8 and 6.1.1.4'
Co Co 0.3494 0.9721 'International Tables Vol C Tables 4.2.6.8 and 6.1.1.4'

loop_
_geom_angle_atom_site_label_1
_geom_angle_atom_site_label_2
_geom_angle_atom_site_label_3
_geom_angle
_geom_angle_site_symmetry_1
_geom_angle_site_symmetry_3
_geom_angle_publ_flag
N1A Co1 N1D 89.07(18) . . ?
N1A Co1 N1B 88.72(18) . . ?
N1D Co1 N1B 177.8(2) . . ?
N1A Co1 N1C 178.23(19) . . ?
N1D Co1 N1C 89.28(18) . . ?
N1B Co1 N1C 92.92(18) . . ?
N1A Co1 Cl3 91.40(13) . . ?
N1D Co1 Cl3 92.12(14) . . ?
N1B Co1 Cl3 88.24(14) . . ?
N1C Co1 Cl3 89.32(14) . . ?
N1A Co1 Cl2 89.81(13) . . ?
N1D Co1 Cl2 90.53(14) . . ?
N1B Co1 Cl2 89.16(14) . . ?
N1C Co1 Cl2 89.54(14) . . ?
Cl3 Co1 Cl2 177.11(7) . . ?
N1A C1A C2A 124.6(6) . . ?
C3A C2A C1A 118.8(6) . . ?
C2A C3A C4A 117.7(6) . . ?
C5A C4A C3A 120.1(6) . . ?
C5A C4A C6A 117.8(6) . . ?
C3A C4A C6A 122.2(6) . . ?
N1A C5A C4A 122.7(6) . . ?
O1A C6A C4A 123.8(6) . . ?
C1A N1A C5A 116.1(5) . . ?
C1A N1A Co1 121.3(4) . . ?
C5A N1A Co1 122.5(4) . . ?
N1B C1B C2B 123.3(6) . . ?
C3B C2B C1B 119.2(6) . . ?
C2B C3B C4B 118.7(6) . . ?
C5B C4B C3B 118.6(6) . . ?
C5B C4B C6B 118.6(6) . . ?
C3B C4B C6B 122.7(6) . . ?
N1B C5B C4B 123.3(6) . . ?
O1B C6B C4B 124.2(6) . . ?
C1B N1B C5B 116.9(6) . . ?
C1B N1B Co1 119.8(4) . . ?
C5B N1B Co1 123.2(4) . . ?
N1C C1C C2C 124.8(6) . . ?
C1C C2C C3C 117.9(6) . . ?
C2C C3C C4C 119.2(6) . . ?
C5C C4C C3C 118.4(6) . . ?
C5C C4C C6C 118.9(6) . . ?
C3C C4C C6C 122.6(6) . . ?
N1C C5C C4C 123.9(6) . . ?
O1C C6C C4C 124.2(7) . . ?
C1C N1C C5C 115.7(5) . . ?
C1C N1C Co1 120.7(4) . . ?
C5C N1C Co1 122.9(4) . . ?
N1D C1D C2D 124.2(6) . . ?
C3D C2D C1D 118.3(6) . . ?
C4D C3D C2D 118.7(6) . . ?
C3D C4D C5D 119.3(6) . . ?
C3D C4D C6D 123.1(6) . . ?
C5D C4D C6D 117.6(6) . . ?
N1D C5D C4D 123.3(6) . . ?
O1D C6D C4D 124.3(7) . . ?
C1D N1D C5D 116.3(5) . . ?
C1D N1D Co1 121.7(4) . . ?
C5D N1D Co1 122.1(4) . . ?

loop_
_geom_bond_atom_site_label_1
_geom_bond_atom_site_label_2
_geom_bond_distance
_geom_bond_site_symmetry_2
_geom_bond_publ_flag
Co1 N1A 2.213(5) . ?
Co1 N1D 2.222(5) . ?
Co1 N1B 2.234(5) . ?
Co1 N1C 2.245(5) . ?
Co1 Cl3 2.4077(18) . ?
Co1 Cl2 2.4185(19) . ?
C1A N1A 1.331(7) . ?
C1A C2A 1.380(8) . ?
C2A C3A 1.374(8) . ?
C3A C4A 1.387(8) . ?
C4A C5A 1.372(8) . ?
C4A C6A 1.504(9) . ?
C5A N1A 1.357(7) . ?
C6A O1A 1.205(7) . ?
C1B N1B 1.341(8) . ?
C1B C2B 1.385(9) . ?
C2B C3B 1.367(9) . ?
C3B C4B 1.387(9) . ?
C4B C5B 1.384(8) . ?
C4B C6B 1.487(8) . ?
C5B N1B 1.341(7) . ?
C6B O1B 1.202(7) . ?
C1C N1C 1.349(8) . ?
C1C C2C 1.373(9) . ?
C2C C3C 1.387(9) . ?
C3C C4C 1.387(9) . ?
C4C C5C 1.380(8) . ?
C4C C6C 1.478(9) . ?
C5C N1C 1.350(7) . ?
C6C O1C 1.202(8) . ?
C1D N1D 1.329(8) . ?
C1D C2D 1.394(9) . ?
C2D C3D 1.386(9) . ?
C3D C4D 1.369(9) . ?
C4D C5D 1.387(8) . ?
C4D C6D 1.489(9) . ?
C5D N1D 1.355(7) . ?
C6D O1D 1.201(8) . ?

loop_
_geom_hbond_atom_site_label_D
_geom_hbond_atom_site_label_H
_geom_hbond_atom_site_label_A
_geom_hbond_distance_DH
_geom_hbond_distance_HA
_geom_hbond_distance_DA
_geom_hbond_angle_DHA
_geom_hbond_site_symmetry_A
_geom_hbond_publ_flag
C1A H1A Cl3 0.93 2.71 3.297(6) 122.0 . yes
C5A H5A Cl2 0.93 2.75 3.316(6) 119.7 . yes
C6A H6A Cl3 0.93 2.77 3.677(7) 165.9 1_655 yes
C1B H1B Cl2 0.93 2.73 3.277(6) 118.7 . yes
C5B H5B Cl3 0.93 2.76 3.288(7) 117.3 . yes
C6B H6B Cl2 0.93 2.73 3.621(7) 159.9 1_455 yes
C1C H1C Cl2 0.93 2.68 3.240(7) 119.1 . yes
C5C H5C Cl3 0.93 2.72 3.325(7) 123.2 . yes
C6C H6C Cl2 0.93 2.93 3.830(7) 163.5 1_455 yes
C1D H1D Cl3 0.93 2.61 3.277(7) 129.5 . yes
C5D H5D Cl2 0.93 2.57 3.239(7) 128.8 . yes
C6D H6D Cl3 0.93 2.86 3.577(7) 134.8 1_655 yes

loop_
_geom_torsion_atom_site_label_1
_geom_torsion_atom_site_label_2
_geom_torsion_atom_site_label_3
_geom_torsion_atom_site_label_4
_geom_torsion
_geom_torsion_site_symmetry_1
_geom_torsion_site_symmetry_2
_geom_torsion_site_symmetry_3
_geom_torsion_site_symmetry_4
_geom_torsion_publ_flag
N1A C1A C2A C3A 0.2(10) . . . . ?
C1A C2A C3A C4A 1.5(9) . . . . ?
C2A C3A C4A C5A -2.5(9) . . . . ?
C2A C3A C4A C6A 177.3(6) . . . . ?
C3A C4A C5A N1A 2.0(10) . . . . ?
C6A C4A C5A N1A -177.9(6) . . . . ?
C5A C4A C6A O1A 176.3(6) . . . . ?
C3A C4A C6A O1A -3.5(10) . . . . ?
C2A C1A N1A C5A -0.8(9) . . . . ?
C2A C1A N1A Co1 175.9(5) . . . . ?
C4A C5A N1A C1A -0.3(9) . . . . ?
C4A C5A N1A Co1 -176.9(5) . . . . ?
N1B C1B C2B C3B 0.1(10) . . . . ?
C1B C2B C3B C4B 0.2(9) . . . . ?
C2B C3B C4B C5B 0.1(9) . . . . ?
C2B C3B C4B C6B 178.8(6) . . . . ?
C3B C4B C5B N1B -0.7(9) . . . . ?
C6B C4B C5B N1B -179.5(5) . . . . ?
C5B C4B C6B O1B 170.8(6) . . . . ?
C3B C4B C6B O1B -7.9(10) . . . . ?
C2B C1B N1B C5B -0.7(9) . . . . ?
C2B C1B N1B Co1 -179.4(5) . . . . ?
C4B C5B N1B C1B 1.0(9) . . . . ?
C4B C5B N1B Co1 179.7(4) . . . . ?
N1C C1C C2C C3C 0.3(10) . . . . ?
C1C C2C C3C C4C -2.7(10) . . . . ?
C2C C3C C4C C5C 2.8(10) . . . . ?
C2C C3C C4C C6C -179.3(6) . . . . ?
C3C C4C C5C N1C -0.5(10) . . . . ?
C6C C4C C5C N1C -178.5(6) . . . . ?
C5C C4C C6C O1C 178.8(7) . . . . ?
C3C C4C C6C O1C 0.9(11) . . . . ?
C2C C1C N1C C5C 1.9(10) . . . . ?
C2C C1C N1C Co1 -168.8(5) . . . . ?
C4C C5C N1C C1C -1.8(9) . . . . ?
C4C C5C N1C Co1 168.7(5) . . . . ?
N1D C1D C2D C3D 0.0(10) . . . . ?
C1D C2D C3D C4D -0.9(9) . . . . ?
C2D C3D C4D C5D 0.7(9) . . . . ?
C2D C3D C4D C6D 178.8(6) . . . . ?
C3D C4D C5D N1D 0.4(9) . . . . ?
C6D C4D C5D N1D -177.8(5) . . . . ?
C3D C4D C6D O1D -8.6(10) . . . . ?
C5D C4D C6D O1D 169.6(6) . . . . ?
C2D C1D N1D C5D 1.1(9) . . . . ?
C2D C1D N1D Co1 -178.2(5) . . . . ?
C4D C5D N1D C1D -1.3(9) . . . . ?
C4D C5D N1D Co1 178.0(4) . . . . ?
